data_2311901
loop_
_publ_author_name
'Jandl, C.'
'Stegbauer, S.'
'P\"othig, A'

_publ_section_title
;
 A halide-free pyridinium-substituted \h<sup>3</sup>-cycloheptatrienide-Pd
 complex.
;
_journal_coeditor_code EG3226
_journal_issue 'Pt 9'
_journal_name_full 'Acta crystallographica. Section C, Structural chemistry'
_journal_page_first 754
_journal_page_last 759
_journal_paper_doi 10.1107/S2053229617012244
_journal_volume 73
_journal_year 2017
_chemical_formula_iupac '[Pd (C14 H16 N2) (C2 H3 N1)2] (B F4)2'
_chemical_formula_moiety '2(C18 H22 N4 Pd), 4(B F4)'
_chemical_formula_sum 'C18 H22 Br2 F8 N4 Pd'
_chemical_formula_weight 574.39
_chemical_name_systematic
;
Diacetonitrile{\h^3^-[4-(dimethylamino)pyridinium-1-yl]cycloheptatrienido}\
palladium(II) bis(tetrafluoroborate)
;
_space_group_IT_number 14
_space_group_name_Hall '-P 2yn'
_space_group_name_H-M_alt 'P 1 21/n 1'
_symmetry_cell_setting monoclinic
_symmetry_space_group_name_Hall '-P 2yn'
_symmetry_space_group_name_H-M 'P 1 21/n 1'
_atom_sites_solution_hydrogens geom
_cell_angle_alpha 90
_cell_angle_beta 95.035(5)
_cell_angle_gamma 90
_cell_formula_units_Z 8
_cell_length_a 20.361(3)
_cell_length_b 8.9068(11)
_cell_length_c 24.876(3)
_cell_measurement_reflns_used 9766
_cell_measurement_temperature 123
_cell_measurement_theta_max 28.3665
_cell_measurement_theta_min 2.4299
_cell_volume 4493.9(10)
_computing_cell_refinement
;
SAINT (Bruker, 2012)
;
_computing_data_collection
;
APEX2 (Bruker, 2013)
;
_computing_data_reduction
;
SAINT (Bruker, 2012)
;
_computing_molecular_graphics
;
PLATON (Spek, 2009) and Mercury (Macrae <i>et al.</i>,  2006)
;
_computing_publication_material
;
PLATON (Spek, 2009), enCIFer (Allen <i>et al.</i>,  2004) and
publCIF
(Westrip, 2010)
;
_computing_structure_refinement
;
SHELXL2014 (Sheldrick, 2015) and shelXle (H\"ubschle <i>et al.</i>,
2011)
;
_computing_structure_solution
;
SHELXS97 (Sheldrick, 2008)
;
_diffrn_ambient_temperature 123
_diffrn_detector_area_resol_mean 16
_diffrn_measured_fraction_theta_full 1.000
_diffrn_measured_fraction_theta_max 1.000
_diffrn_measurement_device ' \k-geometry diffractometer '
_diffrn_measurement_device_type 'Bruker APEXII CCD'
_diffrn_measurement_method ' phi- and omega-rotation '
_diffrn_radiation_monochromator 'MONTEL optic'
_diffrn_radiation_source 'rotating anode FR591'
_diffrn_radiation_type MoK\a
_diffrn_radiation_wavelength 0.71073
_diffrn_reflns_av_R_equivalents 0.0457
_diffrn_reflns_av_sigmaI/netI 0.0160
_diffrn_reflns_limit_h_max 26
_diffrn_reflns_limit_h_min -26
_diffrn_reflns_limit_k_max 11
_diffrn_reflns_limit_k_min -11
_diffrn_reflns_limit_l_max 32
_diffrn_reflns_limit_l_min -32
_diffrn_reflns_number 134195
_diffrn_reflns_reduction_process
;
;
_diffrn_reflns_theta_full 25.24
_diffrn_reflns_theta_max 27.88
_diffrn_reflns_theta_min 2.01
_exptl_absorpt_coefficient_mu 0.905
_exptl_absorpt_correction_T_max 0.7457
_exptl_absorpt_correction_T_min 0.7038
_exptl_absorpt_correction_type multi-scan
_exptl_absorpt_process_details
;
(SADABS; Bruker, 2012)
;
_exptl_crystal_colour red
_exptl_crystal_density_diffrn 1.698
_exptl_crystal_density_method 'Not Measured'
_exptl_crystal_description fragment
_exptl_crystal_F_000 2288
_exptl_crystal_size_max 0.310
_exptl_crystal_size_mid 0.245
_exptl_crystal_size_min 0.194
_refine_diff_density_max 1.001
_refine_diff_density_min -0.407
_refine_ls_extinction_method none
_refine_ls_goodness_of_fit_ref 1.054
_refine_ls_hydrogen_treatment constr
_refine_ls_matrix_type full
_refine_ls_number_parameters 818
_refine_ls_number_reflns 10714
_refine_ls_number_restraints 917
_refine_ls_restrained_S_all 1.068
_refine_ls_R_factor_all 0.0236
_refine_ls_R_factor_gt 0.0224
_refine_ls_shift/su_max 0.013
_refine_ls_shift/su_mean 0.001
_refine_ls_structure_factor_coef Fsqd
_refine_ls_weighting_details 'W=1/[\S^2^(FO^2^)+(0.0268P)^2^+3.7858P] WHERE P=(FO^2^+2FC^2^)/3'
_refine_ls_weighting_scheme calc
_refine_ls_wR_factor_gt 0.0582
_refine_ls_wR_factor_ref 0.0591
_reflns_number_gt 10239
_reflns_number_total 10714
_reflns_threshold_expression i>2\s(i)
_cod_data_source_file eg3226sup1.cif
_cod_data_source_block compound_3
_cod_original_sg_symbol_H-M 'P 21/n'
_cod_original_formula_sum 'C18 H22 Br2 F8 N4 Pd1'
_cod_database_code 2311901

loop_
_symmetry_equiv_pos_site_id
_symmetry_equiv_pos_as_xyz
1 x,y,z
2 1/2-x,1/2+y,1/2-z
3 -x,-y,-z
4 1/2+x,1/2-y,1/2+z

loop_
_atom_site_aniso_label
_atom_site_aniso_U_11
_atom_site_aniso_U_22
_atom_site_aniso_U_33
_atom_site_aniso_U_12
_atom_site_aniso_U_13
_atom_site_aniso_U_23
Pd1 0.01800(10) 0.02030(10) 0.01860(10) 0.00080(10) -0.00130(10) 0.00270(10)
Pd2 0.01950(10) 0.02140(10) 0.01630(10) 0.00190(10) -0.00100(10) -0.00200(10)
N1 0.0218(6) 0.0189(6) 0.0198(6) -0.0008(5) 0.0022(5) -0.0005(5)
N2 0.0249(7) 0.0190(6) 0.0356(8) -0.0018(5) 0.0073(6) -0.0018(6)
N3 0.0239(7) 0.0354(8) 0.0252(7) 0.0005(6) -0.0016(6) 0.0056(6)
N4 0.0236(18) 0.036(3) 0.020(4) 0.0063(18) -0.0004(17) -0.007(3)
N4A 0.023(3) 0.037(5) 0.018(6) 0.007(3) 0.000(3) -0.010(4)
C1 0.0238(7) 0.0225(7) 0.0201(7) -0.0028(6) -0.0046(6) 0.0021(6)
C2 0.0175(7) 0.0316(8) 0.0226(7) -0.0024(6) -0.0032(6) 0.0048(6)
C3 0.0179(7) 0.0351(9) 0.0229(8) 0.0036(6) -0.0002(6) 0.0004(6)
C4 0.0234(8) 0.0255(8) 0.0257(8) 0.0073(6) -0.0013(6) -0.0005(6)
C5 0.0254(7) 0.0194(7) 0.0209(7) 0.0015(6) -0.0009(6) 0.0024(6)
C6 0.0208(7) 0.0212(7) 0.0159(6) -0.0002(6) 0.0002(5) 0.0009(5)
C7 0.0223(7) 0.0195(7) 0.0177(7) 0.0006(6) 0.0002(5) 0.0003(5)
C8 0.0287(8) 0.0248(8) 0.0224(7) -0.0028(6) 0.0015(6) -0.0072(6)
C9 0.0271(8) 0.0244(8) 0.0303(9) -0.0057(6) 0.0021(7) -0.0067(6)
C10 0.0219(7) 0.0171(7) 0.0258(8) 0.0013(6) 0.0019(6) 0.0015(6)
C11 0.0256(8) 0.0201(7) 0.0217(7) 0.0007(6) 0.0035(6) -0.0026(6)
C12 0.0245(7) 0.0193(7) 0.0206(7) -0.0018(6) 0.0001(6) -0.0030(6)
C13 0.0293(9) 0.0307(10) 0.0663(14) -0.0100(8) 0.0116(9) -0.0112(9)
C14 0.0358(10) 0.0227(8) 0.0467(11) 0.0010(7) 0.0198(8) -0.0024(8)
C15 0.0220(8) 0.0362(9) 0.0267(8) 0.0008(7) -0.0010(6) 0.0069(7)
C16 0.0356(10) 0.0689(15) 0.0258(9) 0.0005(10) 0.0068(8) 0.0097(9)
C17 0.0272(16) 0.041(3) 0.021(3) 0.0093(17) -0.0032(14) -0.008(2)
C17A 0.025(3) 0.044(5) 0.022(5) 0.008(3) -0.002(3) -0.012(4)
C18 0.0275(18) 0.090(5) 0.048(3) 0.016(3) -0.0167(18) -0.030(3)
C18A 0.025(3) 0.096(9) 0.052(6) 0.010(6) -0.012(4) -0.036(6)
F1B 0.063(3) 0.055(3) 0.036(2) 0.010(3) -0.005(2) 0.0148(17)
F2B 0.0352(16) 0.084(3) 0.094(3) -0.0032(17) 0.0127(16) 0.017(2)
F3B 0.042(2) 0.048(3) 0.036(2) 0.002(2) 0.007(2) -0.011(2)
F4B 0.060(2) 0.0363(13) 0.0322(13) -0.0008(13) 0.0037(15) 0.0024(9)
N5 0.0244(6) 0.0189(6) 0.0174(6) 0.0007(5) 0.0003(5) -0.0021(5)
N6 0.0318(7) 0.0223(7) 0.0255(7) 0.0008(6) 0.0077(6) -0.0024(5)
N7 0.0244(7) 0.0341(8) 0.0211(7) 0.0051(6) -0.0017(5) -0.0021(5)
N8 0.0245(7) 0.0306(7) 0.0242(7) 0.0053(6) -0.0011(5) -0.0060(6)
C19 0.0251(8) 0.0248(8) 0.0180(7) 0.0038(6) -0.0048(6) -0.0014(6)
C20 0.0191(7) 0.0344(9) 0.0215(7) 0.0010(6) -0.0034(6) -0.0019(6)
C21 0.0230(8) 0.0346(9) 0.0238(8) -0.0070(7) -0.0033(6) 0.0036(7)
C22 0.0300(8) 0.0242(8) 0.0270(8) -0.0083(7) -0.0055(7) 0.0034(6)
C23 0.0293(8) 0.0194(7) 0.0222(7) -0.0001(6) -0.0027(6) -0.0019(6)
C24 0.0234(7) 0.0198(7) 0.0149(6) 0.0010(6) -0.0013(5) -0.0004(5)
C25 0.0255(8) 0.0182(7) 0.0164(7) 0.0006(6) -0.0007(6) 0.0008(5)
C26 0.0278(8) 0.0237(8) 0.0220(7) 0.0017(6) -0.0032(6) -0.0074(6)
C27 0.0304(8) 0.0258(8) 0.0210(7) 0.0048(7) -0.0006(6) -0.0075(6)
C28 0.0289(8) 0.0192(7) 0.0193(7) 0.0032(6) 0.0026(6) 0.0010(6)
C29 0.0284(8) 0.0234(8) 0.0239(8) -0.0041(6) 0.0035(6) -0.0055(6)
C30 0.0298(8) 0.0224(7) 0.0189(7) -0.0033(6) 0.0024(6) -0.0054(6)
C31 0.0377(9) 0.0280(9) 0.0275(8) 0.0064(7) 0.0106(7) -0.0029(7)
C32 0.0410(11) 0.0304(9) 0.0489(12) -0.0094(8) 0.0197(9) -0.0096(8)
C33 0.0212(7) 0.0360(9) 0.0223(8) 0.0064(6) -0.0035(6) -0.0009(6)
C34 0.0279(9) 0.0744(16) 0.0243(9) 0.0045(9) 0.0059(7) -0.0001(9)
C35 0.0249(8) 0.0445(11) 0.0267(8) 0.0042(7) 0.0018(7) -0.0089(8)
C36 0.0241(10) 0.107(2) 0.0523(14) -0.0029(12) -0.0053(9) -0.0278(15)
F5 0.049(3) 0.076(4) 0.074(3) 0.004(2) 0.010(2) -0.025(3)
F6 0.0441(17) 0.092(3) 0.068(2) 0.0084(18) 0.0108(15) -0.022(2)
F7 0.127(4) 0.138(4) 0.097(3) 0.026(3) -0.027(3) 0.060(3)
F8 0.053(2) 0.108(4) 0.062(3) -0.026(2) 0.0102(17) 0.007(2)
B1B 0.030(2) 0.041(3) 0.027(2) 0.003(2) -0.0006(17) -0.001(2)
F9 0.0530(7) 0.0267(6) 0.0678(9) -0.0032(5) 0.0262(6) 0.0133(6)
F10 0.0623(8) 0.0333(6) 0.0250(5) 0.0031(5) 0.0054(5) -0.0052(4)
F11 0.0484(7) 0.0251(5) 0.0432(6) 0.0143(5) 0.0240(5) 0.0078(5)
F12 0.0412(7) 0.0348(6) 0.0641(8) 0.0029(5) -0.0241(6) -0.0128(6)
B2 0.030(2) 0.079(3) 0.045(2) 0.013(2) 0.0092(19) 0.020(2)
F13 0.0566(8) 0.0366(6) 0.0431(7) -0.0223(6) 0.0184(6) -0.0005(5)
F14 0.0562(7) 0.0450(7) 0.0260(5) -0.0077(6) -0.0026(5) 0.0072(5)
F15 0.0514(7) 0.0301(6) 0.0581(8) 0.0058(5) 0.0135(6) -0.0144(6)
F16 0.0255(5) 0.0464(7) 0.0596(8) 0.0069(5) -0.0021(5) 0.0007(6)
F1 0.024(2) 0.042(3) 0.022(3) -0.0059(18) 0.0034(18) -0.002(2)
F2 0.0375(19) 0.057(2) 0.051(2) -0.0186(18) 0.0044(16) 0.0041(18)
F3 0.062(7) 0.057(5) 0.029(3) 0.021(5) -0.013(3) -0.011(3)
B3 0.0240(8) 0.0175(8) 0.0231(8) 0.0004(6) 0.0024(6) 0.0000(6)
F4 0.052(3) 0.062(3) 0.043(2) 0.028(2) -0.008(2) -0.006(2)
F1A 0.038(6) 0.050(7) 0.024(7) 0.003(6) -0.003(5) -0.002(6)
F2A 0.037(5) 0.075(7) 0.064(6) -0.003(5) 0.007(5) 0.019(6)
F3A 0.048(7) 0.052(6) 0.036(5) 0.007(6) -0.015(5) -0.007(5)
B4 0.0220(8) 0.0188(8) 0.0235(8) -0.0014(6) 0.0040(6) -0.0001(6)
F4A 0.042(7) 0.042(5) 0.037(6) 0.012(5) -0.005(6) -0.003(4)
B1 0.028(3) 0.043(3) 0.026(3) 0.004(3) 0.003(2) 0.002(3)
F5A 0.055(6) 0.084(5) 0.079(7) -0.004(5) 0.007(5) 0.000(5)
F6A 0.049(5) 0.062(6) 0.074(6) 0.007(5) -0.015(5) 0.024(5)
F7A 0.060(6) 0.087(7) 0.089(7) 0.002(6) 0.009(6) -0.004(6)
F8A 0.086(7) 0.099(7) 0.067(5) 0.003(6) -0.005(5) 0.006(5)
B1A 0.035(4) 0.048(4) 0.033(4) 0.002(4) 0.000(4) 0.000(4)
F5B 0.054(5) 0.079(6) 0.058(4) 0.014(4) 0.004(3) 0.000(4)
F6B 0.075(5) 0.107(6) 0.086(5) -0.040(4) 0.045(4) -0.049(4)
F7B 0.064(5) 0.090(6) 0.067(6) -0.032(4) 0.024(4) -0.018(4)
F8B 0.063(4) 0.086(4) 0.097(5) 0.013(3) 0.002(4) 0.051(4)
B2A 0.048(4) 0.084(5) 0.065(4) -0.001(4) 0.009(4) 0.011(5)
B2B 0.042(4) 0.079(4) 0.056(4) 0.001(4) 0.012(3) 0.017(4)

loop_
_atom_site_type_symbol
_atom_site_label
_atom_site_fract_x
_atom_site_fract_y
_atom_site_fract_z
_atom_site_U_iso_or_equiv
_atom_site_thermal_displace_type
_atom_site_calc_flag
_atom_site_refinement_flags
_atom_site_occupancy
_atom_site_disorder_assembly
_atom_site_disorder_group
Pd Pd1 0.21054(2) 0.15212(2) 0.50367(2) 0.01910(10) Uani d . 1.000 . .
Pd Pd2 0.47237(2) 0.99683(2) 0.26150(2) 0.01920(10) Uani d . 1.000 . .
N N1 0.28462(7) 0.37054(15) 0.38277(5) 0.0201(3) Uani d . 1.000 . .
N N2 0.45442(7) 0.47785(16) 0.31091(6) 0.0262(4) Uani d . 1.000 . .
N N3 0.18291(7) 0.13866(18) 0.58380(6) 0.0284(4) Uani d . 1.000 . .
N N4 0.3107(5) 0.162(3) 0.5319(9) 0.0267(18) Uani d DUP 0.67(3) . 7
N N4A 0.3124(10) 0.155(7) 0.5262(19) 0.026(3) Uani d DUP 0.33(3) . 8
C C1 0.15368(8) 0.11283(19) 0.43092(6) 0.0225(4) Uani d . 1.000 . .
C C2 0.11186(8) 0.1833(2) 0.46568(7) 0.0242(4) Uani d . 1.000 . .
C C3 0.09875(8) 0.3422(2) 0.47017(7) 0.0254(5) Uani d . 1.000 . .
C C4 0.12843(8) 0.4595(2) 0.44706(7) 0.0251(5) Uani d . 1.000 . .
C C5 0.18557(8) 0.45818(18) 0.41706(6) 0.0221(4) Uani d . 1.000 . .
C C6 0.22387(8) 0.33879(17) 0.40720(6) 0.0194(4) Uani d . 1.000 . .
C C7 0.21356(8) 0.18057(17) 0.41799(6) 0.0199(4) Uani d . 1.000 . .
C C8 0.32742(8) 0.47605(19) 0.40493(7) 0.0253(4) Uani d . 1.000 . .
C C9 0.38356(9) 0.51289(19) 0.38269(7) 0.0273(5) Uani d . 1.000 . .
C C10 0.40036(8) 0.44189(17) 0.33453(6) 0.0216(4) Uani d . 1.000 . .
C C11 0.35562(8) 0.32930(18) 0.31316(6) 0.0224(4) Uani d . 1.000 . .
C C12 0.29969(8) 0.29820(18) 0.33704(6) 0.0216(4) Uani d . 1.000 . .
C C13 0.49808(10) 0.5987(2) 0.33128(10) 0.0417(6) Uani d . 1.000 . .
C C14 0.47898(10) 0.3859(2) 0.26857(8) 0.0341(6) Uani d . 1.000 . .
C C15 0.16432(8) 0.1362(2) 0.62530(7) 0.0285(5) Uani d . 1.000 . .
C C16 0.14071(10) 0.1320(3) 0.67886(8) 0.0432(7) Uani d . 1.000 . .
C C17 0.3640(3) 0.1541(11) 0.5505(4) 0.0301(15) Uani d DUP 0.67(3) . 7
C C17A 0.3645(7) 0.190(2) 0.5423(8) 0.031(3) Uani d DUP 0.33(3) . 8
C C18 0.4318(3) 0.1503(15) 0.5744(3) 0.056(2) Uani d DUP 0.67(3) . 7
C C18A 0.4329(6) 0.217(3) 0.5621(7) 0.059(4) Uani d DUP 0.33(3) . 8
F F1B 0.6315(3) 0.6970(9) 0.2438(3) 0.0519(16) Uani d DUP 0.521(3) . 3
F F2B 0.73598(16) 0.6595(6) 0.28235(19) 0.0707(15) Uani d DUP 0.521(3) . 3
F F3B 0.6522(5) 0.7241(11) 0.3340(3) 0.0418(14) Uani d DUP 0.521(3) . 3
F F4B 0.65541(19) 0.4960(3) 0.29721(13) 0.0429(9) Uani d DUP 0.521(3) . 3
N N5 0.56049(7) 0.83766(14) 0.13628(5) 0.0203(3) Uani d . 1.000 . .
N N6 0.73417(7) 0.85281(16) 0.06120(6) 0.0262(4) Uani d . 1.000 . .
N N7 0.44145(7) 0.98699(17) 0.34011(6) 0.0268(4) Uani d . 1.000 . .
N N8 0.57223(7) 1.04190(17) 0.28822(6) 0.0266(4) Uani d . 1.000 . .
C C19 0.41348(8) 1.02664(19) 0.18934(6) 0.0230(4) Uani d . 1.000 . .
C C20 0.37674(8) 0.9341(2) 0.22164(6) 0.0253(4) Uani d . 1.000 . .
C C21 0.37317(8) 0.7720(2) 0.22034(7) 0.0275(5) Uani d . 1.000 . .
C C22 0.41027(9) 0.6749(2) 0.19379(7) 0.0275(5) Uani d . 1.000 . .
C C23 0.46901(8) 0.70333(18) 0.16734(6) 0.0239(4) Uani d . 1.000 . .
C C24 0.49909(8) 0.83689(17) 0.16155(6) 0.0195(4) Uani d . 1.000 . .
C C25 0.47739(8) 0.98625(17) 0.17564(6) 0.0202(4) Uani d . 1.000 . .
C C26 0.56776(8) 0.75415(19) 0.09121(6) 0.0248(4) Uani d . 1.000 . .
C C27 0.62468(8) 0.75438(19) 0.06648(7) 0.0259(4) Uani d . 1.000 . .
C C28 0.67848(8) 0.84626(17) 0.08598(6) 0.0224(4) Uani d . 1.000 . .
C C29 0.67006(8) 0.93037(19) 0.13350(7) 0.0252(5) Uani d . 1.000 . .
C C30 0.61240(8) 0.92242(18) 0.15708(6) 0.0237(4) Uani d . 1.000 . .
C C31 0.74424(10) 0.7531(2) 0.01597(7) 0.0306(5) Uani d . 1.000 . .
C C32 0.78523(10) 0.9630(2) 0.07714(9) 0.0392(6) Uani d . 1.000 . .
C C33 0.41695(8) 0.9904(2) 0.37920(7) 0.0268(5) Uani d . 1.000 . .
C C34 0.38503(10) 0.9955(3) 0.42897(8) 0.0420(7) Uani d . 1.000 . .
C C35 0.62405(9) 1.0683(2) 0.30627(7) 0.0321(5) Uani d . 1.000 . .
C C36 0.69073(11) 1.1033(4) 0.32916(11) 0.0616(9) Uani d . 1.000 . .
F F5 0.5862(4) 0.3292(11) 0.4958(3) 0.0661(19) Uani d DUP 0.587(3) . 4
F F6 0.6084(2) 0.1690(6) 0.4310(2) 0.0677(13) Uani d DUP 0.587(3) . 4
F F7 0.5339(3) 0.3455(7) 0.4116(2) 0.123(2) Uani d DUP 0.587(3) . 4
F F8 0.5119(3) 0.1623(7) 0.4681(2) 0.0740(18) Uani d DUP 0.587(3) . 4
B B1B 0.6695(3) 0.6472(6) 0.2891(2) 0.0329(14) Uani d DUP 0.521(3) . 3
F F9 0.51929(7) 0.43753(13) 0.06427(6) 0.0479(4) Uani d . 1.000 . .
F F10 0.48138(7) 0.33859(13) 0.13905(4) 0.0401(4) Uani d . 1.000 . .
F F11 0.51912(6) 0.18387(12) 0.07660(5) 0.0377(3) Uani d . 1.000 . .
F F12 0.42287(6) 0.31017(14) 0.05854(6) 0.0484(4) Uani d . 1.000 . .
B B2 0.5597(3) 0.2559(10) 0.4510(3) 0.0510(14) Uani d DUP 0.587(3) . 4
F F13 0.27015(7) 0.94643(14) 0.31657(5) 0.0446(4) Uani d . 1.000 . .
F F14 0.24608(7) 0.80656(14) 0.38777(4) 0.0428(4) Uani d . 1.000 . .
F F15 0.25055(7) 0.69590(14) 0.30576(6) 0.0460(4) Uani d . 1.000 . .
F F16 0.16742(6) 0.85119(14) 0.32018(6) 0.0442(4) Uani d . 1.000 . .
F F1 0.6161(3) 0.6763(12) 0.2480(4) 0.0293(16) Uani d DUP 0.365(3) A 1
F F2 0.70693(19) 0.8218(5) 0.26255(16) 0.0485(11) Uani d DUP 0.365(3) A 1
F F3 0.6611(8) 0.7349(17) 0.3337(4) 0.050(3) Uani d DUP 0.365(3) A 1
B B3 0.48595(9) 0.3172(2) 0.08425(7) 0.0215(5) Uani d . 1.000 . .
F F4 0.7138(3) 0.5741(7) 0.28199(18) 0.0531(16) Uani d DUP 0.365(3) A 1
F F1A 0.6140(8) 0.693(3) 0.2577(10) 0.038(4) Uani d DUP 0.113(3) B 2
F F2A 0.7245(7) 0.730(2) 0.2606(6) 0.059(3) Uani d DUP 0.113(3) B 2
F F3A 0.6782(12) 0.735(3) 0.3372(8) 0.046(3) Uani d DUP 0.113(3) B 2
B B4 0.23418(9) 0.8247(2) 0.33222(7) 0.0213(5) Uani d . 1.000 . .
F F4A 0.6854(9) 0.5151(17) 0.2925(7) 0.041(3) Uani d DUP 0.113(3) B 2
B B1 0.6729(3) 0.6995(9) 0.2815(3) 0.0323(17) Uani d DUP 0.365(3) A 1
F F5A 0.5687(8) 0.4531(16) 0.4610(7) 0.073(3) Uani d DUP 0.121(3) . 5
F F6A 0.4919(6) 0.2806(17) 0.4348(6) 0.063(3) Uani d DUP 0.121(3) . 5
F F7A 0.5986(10) 0.211(3) 0.4379(9) 0.079(4) Uani d DUP 0.121(3) . 5
F F8A 0.5571(9) 0.272(2) 0.5134(5) 0.085(4) Uani d DUP 0.121(3) . 5
B B1A 0.6737(7) 0.6685(18) 0.2870(7) 0.039(2) Uani d DUP 0.113(3) B 2
F F5B 0.5942(9) 0.304(2) 0.5003(5) 0.064(3) Uani d DUP 0.292(3) . 6
F F6B 0.5944(5) 0.2332(12) 0.4139(4) 0.087(3) Uani d DUP 0.292(3) . 6
F F7B 0.4995(5) 0.2058(14) 0.4532(4) 0.073(3) Uani d DUP 0.292(3) . 6
F F8B 0.5425(4) 0.4277(10) 0.4353(4) 0.082(3) Uani d DUP 0.292(3) . 6
B B2A 0.5554(8) 0.3026(18) 0.4588(7) 0.065(3) Uani d DUP 0.121(3) . 5
B B2B 0.5559(6) 0.2826(16) 0.4534(6) 0.059(2) Uani d DUP 0.292(3) . 6
H H1 0.14420 0.00680 0.41950 0.0270 Uiso c RU 1.000 . .
H H2 0.07780 0.11630 0.47950 0.0290 Uiso c RU 1.000 . .
H H3 0.06470 0.36820 0.49230 0.0300 Uiso c RU 1.000 . .
H H4 0.10880 0.55500 0.45130 0.0300 Uiso c RU 1.000 . .
H H5 0.19790 0.55160 0.40250 0.0260 Uiso c RU 1.000 . .
H H7 0.24450 0.11120 0.40110 0.0240 Uiso c RU 1.000 . .
H H8 0.31750 0.52530 0.43710 0.0300 Uiso c RU 1.000 . .
H H9 0.41210 0.58700 0.39940 0.0330 Uiso c RU 1.000 . .
H H11 0.36500 0.27530 0.28180 0.0270 Uiso c RU 1.000 . .
H H12 0.27030 0.22410 0.32150 0.0260 Uiso c RU 1.000 . .
H H13A 0.52730 0.56200 0.36190 0.0630 Uiso c RU 1.000 . .
H H13B 0.47170 0.68260 0.34310 0.0630 Uiso c RU 1.000 . .
H H13C 0.52460 0.63290 0.30260 0.0630 Uiso c RU 1.000 . .
H H14A 0.49660 0.29150 0.28410 0.0510 Uiso c RU 1.000 . .
H H14B 0.51400 0.44000 0.25210 0.0510 Uiso c RU 1.000 . .
H H14C 0.44290 0.36420 0.24100 0.0510 Uiso c RU 1.000 . .
H H16A 0.17390 0.17650 0.70500 0.0650 Uiso c RU 1.000 . .
H H16B 0.13280 0.02760 0.68890 0.0650 Uiso c RU 1.000 . .
H H16C 0.09950 0.18900 0.67870 0.0650 Uiso c RU 1.000 . .
H H18A 0.45770 0.22690 0.55740 0.0840 Uiso c RUP 0.67(3) . 7
H H18B 0.45080 0.05100 0.56870 0.0840 Uiso c RUP 0.67(3) . 7
H H18C 0.43270 0.17030 0.61320 0.0840 Uiso c RUP 0.67(3) . 7
H H18D 0.46180 0.15660 0.54110 0.0870 Uiso c RUP 0.33(3) . 8
H H18E 0.43960 0.18760 0.60020 0.0870 Uiso c RUP 0.33(3) . 8
H H18F 0.44340 0.32340 0.55840 0.0870 Uiso c RUP 0.33(3) . 8
H H19 0.39650 1.12950 0.17980 0.0280 Uiso c RU 1.000 . .
H H20 0.33820 0.98450 0.23630 0.0300 Uiso c RU 1.000 . .
H H21 0.34080 0.72790 0.24060 0.0330 Uiso c RU 1.000 . .
H H22 0.39530 0.57390 0.19250 0.0330 Uiso c RU 1.000 . .
H H23 0.48890 0.61860 0.15220 0.0290 Uiso c RU 1.000 . .
H H25 0.50270 1.07010 0.16040 0.0240 Uiso c RU 1.000 . .
H H26 0.53200 0.69400 0.07670 0.0300 Uiso c RU 1.000 . .
H H27 0.62850 0.69240 0.03580 0.0310 Uiso c RU 1.000 . .
H H29 0.70480 0.99230 0.14880 0.0300 Uiso c RU 1.000 . .
H H30 0.60810 0.97790 0.18920 0.0280 Uiso c RU 1.000 . .
H H31A 0.71230 0.77740 -0.01450 0.0460 Uiso c RU 1.000 . .
H H31B 0.73820 0.64870 0.02690 0.0460 Uiso c RU 1.000 . .
H H31C 0.78900 0.76630 0.00520 0.0460 Uiso c RU 1.000 . .
H H32A 0.81610 0.96960 0.04920 0.0590 Uiso c RU 1.000 . .
H H32B 0.80900 0.93210 0.11130 0.0590 Uiso c RU 1.000 . .
H H32C 0.76480 1.06130 0.08170 0.0590 Uiso c RU 1.000 . .
H H34A 0.37770 1.10040 0.43880 0.0630 Uiso c RU 1.000 . .
H H34B 0.41320 0.94650 0.45780 0.0630 Uiso c RU 1.000 . .
H H34C 0.34260 0.94320 0.42400 0.0630 Uiso c RU 1.000 . .
H H36A 0.71610 1.14490 0.30100 0.0920 Uiso c RU 1.000 . .
H H36B 0.71210 1.01150 0.34360 0.0920 Uiso c RU 1.000 . .
H H36C 0.68870 1.17690 0.35820 0.0920 Uiso c RU 1.000 . .

loop_
_atom_type_symbol
_atom_type_description
_atom_type_scat_dispersion_real
_atom_type_scat_dispersion_imag
_atom_type_scat_source
C C 0.0033 0.0016 ' International Tables Vol C Tables 4.2.6.8 and 6.1.1.4'
H H 0.0000 0.0000 ' International Tables Vol C Tables 4.2.6.8 and 6.1.1.4'
B B 0.0013 0.0007 ' International Tables Vol C Tables 4.2.6.8 and 6.1.1.4'
F F 0.0171 0.0103 ' International Tables Vol C Tables 4.2.6.8 and 6.1.1.4'
N N 0.0061 0.0033 ' International Tables Vol C Tables 4.2.6.8 and 6.1.1.4'
Pd Pd -0.9988 1.0072 ' International Tables Vol C Tables 4.2.6.8 and 6.1.1.4'

loop_
_geom_angle_atom_site_label_1
_geom_angle_atom_site_label_2
_geom_angle_atom_site_label_3
_geom_angle
_geom_angle_publ_flag
N3 Pd1 N4 91.0(6) yes
N3 Pd1 C1 129.16(6) no
N3 Pd1 C2 96.03(6) no
N3 Pd1 C7 165.91(6) no
N3 Pd1 N4A 95.0(12) yes
N4 Pd1 C1 138.1(6) no
N4 Pd1 C2 168.2(7) no
N4 Pd1 C7 102.4(6) no
C1 Pd1 C2 38.76(6) no
C1 Pd1 C7 39.13(6) no
N4A Pd1 C1 133.8(13) no
C2 Pd1 C7 70.02(6) no
N4A Pd1 C2 166.7(15) no
N4A Pd1 C7 98.6(12) no
C19 Pd2 C20 38.55(6) no
C19 Pd2 C25 39.14(6) no
C20 Pd2 C25 69.82(6) no
N7 Pd2 C19 127.41(6) no
N7 Pd2 C20 94.81(6) no
N7 Pd2 C25 164.60(6) no
N8 Pd2 C19 135.09(6) no
N8 Pd2 C20 169.99(6) no
N8 Pd2 C25 101.06(6) no
N7 Pd2 N8 94.20(6) yes
C8 N1 C12 118.64(14) no
C6 N1 C12 121.22(13) no
C6 N1 C8 120.13(13) no
C13 N2 C14 115.38(15) no
C10 N2 C14 122.23(14) no
C10 N2 C13 121.77(15) no
Pd1 N3 C15 175.34(14) yes
Pd1 N4 C17 173(2) yes
Pd1 N4A C17A 164(4) yes
Pd1 C1 C2 73.35(9) no
Pd1 C1 C7 72.79(9) no
C2 C1 C7 121.64(15) yes
Pd1 C2 C3 105.23(11) no
Pd1 C2 C1 67.89(9) no
C1 C2 C3 127.39(16) no
C2 C3 C4 128.86(16) no
C3 C4 C5 128.60(16) no
C4 C5 C6 127.32(15) no
C5 C6 C7 129.30(15) no
N1 C6 C5 116.61(14) no
N1 C6 C7 114.08(13) no
Pd1 C7 C6 108.31(10) no
C1 C7 C6 126.42(15) no
Pd1 C7 C1 68.07(9) no
N1 C8 C9 122.29(16) no
C8 C9 C10 120.71(16) no
N2 C10 C11 122.04(14) no
C9 C10 C11 115.70(14) no
N2 C10 C9 122.27(15) no
C10 C11 C12 120.87(14) no
N1 C12 C11 121.76(15) no
N3 C15 C16 179.5(2) no
N4 C17 C18 177.8(17) no
N4A C17A C18A 174(4) no
C7 C1 H1 119.00 no
Pd1 C1 H1 119.00 no
C2 C1 H1 119.00 no
Pd1 C2 H2 115.00 no
C1 C2 H2 115.00 no
C3 C2 H2 115.00 no
C2 C3 H3 116.00 no
C4 C3 H3 116.00 no
C5 C4 H4 116.00 no
C3 C4 H4 116.00 no
C24 N5 C30 120.53(13) no
C24 N5 C26 120.95(13) no
C26 N5 C30 118.51(14) no
C6 C5 H5 116.00 no
C4 C5 H5 116.00 no
C28 N6 C32 121.09(15) no
C28 N6 C31 120.64(14) no
C31 N6 C32 118.23(15) no
C1 C7 H7 115.00 no
C6 C7 H7 114.00 no
Pd1 C7 H7 115.00 no
Pd2 N7 C33 170.43(14) yes
Pd2 N8 C35 174.76(15) yes
N1 C8 H8 119.00 no
C9 C8 H8 119.00 no
C10 C9 H9 120.00 no
C8 C9 H9 120.00 no
C10 C11 H11 120.00 no
C12 C11 H11 120.00 no
N1 C12 H12 119.00 no
C11 C12 H12 119.00 no
N2 C13 H13C 110.00 no
H13A C13 H13B 109.00 no
N2 C13 H13B 109.00 no
H13B C13 H13C 109.00 no
H13A C13 H13C 109.00 no
N2 C13 H13A 109.00 no
N2 C14 H14A 110.00 no
H14A C14 H14B 109.00 no
H14A C14 H14C 109.00 no
H14B C14 H14C 109.00 no
N2 C14 H14C 109.00 no
N2 C14 H14B 110.00 no
C15 C16 H16B 109.00 no
C15 C16 H16A 109.00 no
H16B C16 H16C 109.00 no
H16A C16 H16C 109.00 no
C15 C16 H16C 110.00 no
H16A C16 H16B 110.00 no
C17 C18 H18B 110.00 no
H18A C18 H18C 110.00 no
C17 C18 H18C 109.00 no
H18A C18 H18B 109.00 no
C17 C18 H18A 110.00 no
H18B C18 H18C 109.00 no
C17A C18A H18F 110.00 no
H18D C18A H18F 110.00 no
H18E C18A H18F 110.00 no
H18D C18A H18E 109.00 no
C17A C18A H18D 109.00 no
C17A C18A H18E 109.00 no
Pd2 C19 C20 74.28(9) no
Pd2 C19 C25 72.82(9) no
C20 C19 C25 122.11(15) yes
Pd2 C20 C19 67.17(9) no
Pd2 C20 C21 107.90(11) no
C19 C20 C21 126.79(15) no
C20 C21 C22 128.18(16) no
C21 C22 C23 129.16(16) no
C22 C23 C24 127.37(15) no
N5 C24 C23 117.85(14) no
N5 C24 C25 113.11(13) no
C23 C24 C25 129.01(15) no
Pd2 C25 C19 68.03(9) no
Pd2 C25 C24 108.76(10) no
C19 C25 C24 126.42(15) no
N5 C26 C27 121.98(15) no
C26 C27 C28 120.65(15) no
N6 C28 C27 121.85(14) no
N6 C28 C29 121.90(15) no
C27 C28 C29 116.25(15) no
C28 C29 C30 120.18(15) no
N5 C30 C29 122.35(14) no
N7 C33 C34 179.44(19) no
N8 C35 C36 179.5(2) no
Pd2 C19 H19 119.00 no
C20 C19 H19 119.00 no
C25 C19 H19 119.00 no
Pd2 C20 H20 115.00 no
C19 C20 H20 115.00 no
C21 C20 H20 115.00 no
C20 C21 H21 116.00 no
C22 C21 H21 116.00 no
C21 C22 H22 115.00 no
C23 C22 H22 115.00 no
C22 C23 H23 116.00 no
C24 C23 H23 116.00 no
Pd2 C25 H25 115.00 no
C19 C25 H25 115.00 no
C24 C25 H25 114.00 no
N5 C26 H26 119.00 no
C27 C26 H26 119.00 no
C26 C27 H27 120.00 no
C28 C27 H27 120.00 no
C28 C29 H29 120.00 no
C30 C29 H29 120.00 no
N5 C30 H30 119.00 no
C29 C30 H30 119.00 no
N6 C31 H31A 109.00 no
N6 C31 H31B 109.00 no
N6 C31 H31C 110.00 no
H31A C31 H31B 110.00 no
H31A C31 H31C 109.00 no
H31B C31 H31C 109.00 no
N6 C32 H32A 110.00 no
N6 C32 H32B 109.00 no
N6 C32 H32C 109.00 no
H32A C32 H32B 109.00 no
H32A C32 H32C 110.00 no
H32B C32 H32C 109.00 no
C33 C34 H34A 109.00 no
C33 C34 H34B 109.00 no
C33 C34 H34C 110.00 no
H34A C34 H34B 109.00 no
H34A C34 H34C 109.00 no
H34B C34 H34C 109.00 no
C35 C36 H36A 109.00 no
C35 C36 H36B 109.00 no
C35 C36 H36C 109.00 no
H36A C36 H36B 109.00 no
H36A C36 H36C 109.00 no
H36B C36 H36C 110.00 no
F1B B1B F2B 111.1(5) no
F1B B1B F3B 109.6(6) no
F1B B1B F4B 108.7(5) no
F2B B1B F3B 112.4(6) no
F2B B1B F4B 108.1(5) no
F3B B1B F4B 106.9(5) no
F5 B2 F6 108.5(6) no
F5 B2 F7 114.6(8) no
F5 B2 F8 106.1(6) no
F6 B2 F7 108.6(6) no
F6 B2 F8 108.7(7) no
F7 B2 F8 110.2(6) no
F9 B3 F10 108.89(14) no
F9 B3 F11 110.70(14) no
F9 B3 F12 109.47(14) no
F10 B3 F11 109.13(14) no
F10 B3 F12 108.69(15) no
F11 B3 F12 109.93(14) no
F13 B4 F14 108.68(14) no
F13 B4 F15 111.21(15) no
F13 B4 F16 109.82(14) no
F14 B4 F15 110.45(14) no
F14 B4 F16 108.44(15) no
F15 B4 F16 108.19(14) no
F1 B1 F2 109.1(7) no
F1 B1 F3 113.4(9) no
F1 B1 F4 110.7(7) no
F2 B1 F3 105.8(8) no
F2 B1 F4 108.4(5) no
F3 B1 F4 109.2(8) no
F1A B1A F2A 110.3(16) no
F1A B1A F3A 113.4(18) no
F1A B1A F4A 110.0(17) no
F2A B1A F3A 105.5(16) no
F2A B1A F4A 107.8(14) no
F3A B1A F4A 109.6(17) no
F5A B2A F6A 109.2(14) no
F5A B2A F7A 118.6(17) no
F5A B2A F8A 99.6(15) no
F6A B2A F7A 111.5(16) no
F6A B2A F8A 109.7(15) no
F7A B2A F8A 107.5(17) no
F5B B2B F6B 109.7(12) no
F5B B2B F7B 120.2(14) no
F5B B2B F8B 103.3(13) no
F6B B2B F7B 112.1(12) no
F6B B2B F8B 100.0(11) no
F7B B2B F8B 109.3(11) no

loop_
_geom_bond_atom_site_label_1
_geom_bond_atom_site_label_2
_geom_bond_distance
_geom_bond_publ_flag
Pd1 N3 2.1216(16) yes
Pd1 N4 2.100(12) yes
Pd1 C1 2.0905(16) yes
Pd1 C2 2.1619(17) yes
Pd1 C7 2.1526(16) yes
Pd1 N4A 2.10(2) yes
Pd2 N8 2.1213(15) yes
Pd2 C19 2.0863(16) yes
Pd2 N7 2.1081(16) yes
Pd2 C25 2.1493(16) yes
Pd2 C20 2.1789(17) yes
N1 C8 1.365(2) no
N1 C6 1.453(2) no
N1 C12 1.366(2) no
N2 C10 1.332(2) no
N2 C13 1.458(2) no
N2 C14 1.457(2) no
N3 C15 1.131(2) no
N4 C17 1.144(15) no
N4A C17A 1.14(3) no
C1 C7 1.422(2) yes
C1 C2 1.413(2) yes
C2 C3 1.446(3) no
C3 C4 1.360(2) no
C4 C5 1.436(2) no
C5 C6 1.354(2) no
C6 C7 1.453(2) no
C8 C9 1.353(2) no
C9 C10 1.423(2) no
C10 C11 1.426(2) no
C11 C12 1.358(2) no
C15 C16 1.456(3) no
C17 C18 1.455(9) no
C17A C18A 1.46(2) no
C1 H1 1.0000 no
F1B B1B 1.383(9) no
C2 H2 1.0000 no
F2B B1B 1.383(7) no
C3 H3 0.9500 no
F3B B1B 1.382(10) no
C4 H4 0.9500 no
F4B B1B 1.395(6) no
N5 C26 1.364(2) no
N5 C24 1.448(2) no
C5 H5 0.9500 no
N5 C30 1.363(2) no
N6 C32 1.459(2) no
N6 C28 1.339(2) no
N6 C31 1.462(2) no
C7 H7 1.0000 no
N7 C33 1.132(2) no
N8 C35 1.135(2) no
C8 H8 0.9500 no
C9 H9 0.9500 no
C11 H11 0.9500 no
C12 H12 0.9500 no
C13 H13C 0.9800 no
C13 H13B 0.9800 no
C13 H13A 0.9800 no
C14 H14A 0.9800 no
C14 H14C 0.9800 no
C14 H14B 0.9800 no
C16 H16A 0.9800 no
C16 H16B 0.9800 no
C16 H16C 0.9800 no
C18 H18A 0.9800 no
C18 H18C 0.9800 no
C18 H18B 0.9800 no
C18A H18F 0.9800 no
C18A H18E 0.9800 no
C18A H18D 0.9800 no
C19 C25 1.420(2) yes
C19 C20 1.411(2) yes
C20 C21 1.446(3) no
C21 C22 1.357(2) no
C22 C23 1.437(2) no
C23 C24 1.352(2) no
C24 C25 1.454(2) no
C26 C27 1.359(2) no
C27 C28 1.418(2) no
C28 C29 1.423(2) no
C29 C30 1.360(2) no
C33 C34 1.449(3) no
C35 C36 1.459(3) no
F5 B2 1.362(11) no
F6 B2 1.384(9) no
F7 B2 1.335(10) no
F8 B2 1.377(10) no
C19 H19 1.0000 no
C20 H20 1.0000 no
C21 H21 0.9500 no
C22 H22 0.9500 no
C23 H23 0.9500 no
C25 H25 1.0000 no
C26 H26 0.9500 no
C27 H27 0.9500 no
C29 H29 0.9500 no
C30 H30 0.9500 no
C31 H31A 0.9800 no
C31 H31B 0.9800 no
C31 H31C 0.9800 no
C32 H32A 0.9800 no
C32 H32C 0.9800 no
C32 H32B 0.9800 no
C34 H34B 0.9800 no
C34 H34C 0.9800 no
C34 H34A 0.9800 no
C36 H36B 0.9800 no
C36 H36C 0.9800 no
C36 H36A 0.9800 no
F9 B3 1.384(2) no
F10 B3 1.388(2) no
F11 B3 1.388(2) no
F12 B3 1.385(2) no
F13 B4 1.383(2) no
F14 B4 1.391(2) no
F15 B4 1.378(2) no
F16 B4 1.386(2) no
F1 B1 1.380(10) no
F2 B1 1.395(9) no
F3 B1 1.378(13) no
F4 B1 1.393(10) no
F1A B1A 1.38(2) no
F2A B1A 1.39(2) no
F3A B1A 1.38(3) no
F4A B1A 1.39(2) no
F5A B2A 1.37(2) no
F6A B2A 1.39(2) no
F7A B2A 1.34(3) no
F8A B2A 1.38(2) no
F5B B2B 1.36(2) no
F6B B2B 1.382(17) no
F7B B2B 1.336(17) no
F8B B2B 1.388(17) no

loop_
_geom_torsion_atom_site_label_1
_geom_torsion_atom_site_label_2
_geom_torsion_atom_site_label_3
_geom_torsion_atom_site_label_4
_geom_torsion
_geom_torsion_publ_flag
N3 Pd1 C1 C2 37.06(13) no
N3 Pd1 C1 C7 168.81(9) no
N4 Pd1 C1 C2 -162.4(11) no
N4 Pd1 C1 C7 -30.7(11) no
C2 Pd1 C1 C7 131.75(14) no
C7 Pd1 C1 C2 -131.75(14) no
N3 Pd1 C2 C1 -151.97(10) no
N3 Pd1 C2 C3 83.37(12) no
C1 Pd1 C2 C3 -124.66(16) no
C7 Pd1 C2 C1 30.07(10) no
C7 Pd1 C2 C3 -94.59(12) no
N4 Pd1 C7 C1 159.6(7) no
N4 Pd1 C7 C6 -77.7(8) no
C1 Pd1 C7 C6 122.75(15) no
C2 Pd1 C7 C1 -29.81(10) no
C2 Pd1 C7 C6 92.94(12) no
N8 Pd2 C25 C24 82.82(12) no
C19 Pd2 C25 C24 -122.63(15) no
C20 Pd2 C25 C19 29.73(10) no
N7 Pd2 C19 C20 -37.76(13) no
N7 Pd2 C19 C25 -169.44(9) no
N8 Pd2 C19 C20 168.35(10) no
N8 Pd2 C19 C25 36.67(13) no
C20 Pd2 C19 C25 -131.68(14) no
C25 Pd2 C19 C20 131.68(14) no
N7 Pd2 C20 C19 150.79(10) no
N7 Pd2 C20 C21 -86.07(11) no
C19 Pd2 C20 C21 123.15(15) no
C25 Pd2 C20 C19 -30.15(9) no
C25 Pd2 C20 C21 93.00(12) no
N8 Pd2 C25 C19 -154.56(10) no
C20 Pd2 C25 C24 -92.90(12) no
C8 N1 C6 C7 -127.97(15) yes
C12 N1 C6 C5 -127.41(16) no
C8 N1 C6 C5 51.5(2) no
C12 N1 C6 C7 53.12(19) yes
C6 N1 C8 C9 -177.87(15) no
C12 N1 C8 C9 1.1(2) no
C6 N1 C12 C11 178.52(14) no
C8 N1 C12 C11 -0.4(2) no
C13 N2 C10 C9 -3.6(2) no
C13 N2 C10 C11 176.59(16) no
C14 N2 C10 C9 167.04(16) no
C14 N2 C10 C11 -12.8(2) no
Pd1 C1 C2 C3 92.65(17) no
C7 C1 C2 Pd1 -56.84(14) no
C7 C1 C2 C3 35.8(3) no
Pd1 C1 C7 C6 -97.12(15) no
C2 C1 C7 Pd1 57.10(14) no
C2 C1 C7 C6 -40.0(2) no
C1 C2 C3 C4 -8.1(3) no
Pd1 C2 C3 C4 65.5(2) no
C2 C3 C4 C5 -7.8(3) no
C3 C4 C5 C6 -2.8(3) no
C4 C5 C6 N1 -171.00(15) no
C4 C5 C6 C7 8.4(3) no
N1 C6 C7 C1 -166.06(14) no
C5 C6 C7 Pd1 -61.29(19) no
N1 C6 C7 Pd1 118.10(12) no
C5 C6 C7 C1 14.6(3) no
N1 C8 C9 C10 0.0(3) no
C8 C9 C10 N2 178.44(16) no
C8 C9 C10 C11 -1.7(2) no
C9 C10 C11 C12 2.3(2) no
N2 C10 C11 C12 -177.81(15) no
C10 C11 C12 N1 -1.3(2) no
C26 N5 C24 C23 43.5(2) no
C26 N5 C24 C25 -134.42(15) yes
C30 N5 C24 C23 -136.58(15) no
C30 N5 C24 C25 45.47(19) yes
C24 N5 C26 C27 179.28(15) no
C30 N5 C26 C27 -0.6(2) no
C24 N5 C30 C29 -177.64(15) no
C26 N5 C30 C29 2.3(2) no
C31 N6 C28 C27 -6.4(2) no
C31 N6 C28 C29 173.29(15) no
C32 N6 C28 C27 171.30(16) no
C32 N6 C28 C29 -9.1(2) no
Pd2 C19 C20 C21 -95.84(16) no
C25 C19 C20 Pd2 57.40(14) no
C25 C19 C20 C21 -38.4(2) no
Pd2 C19 C25 C24 97.66(15) no
C20 C19 C25 Pd2 -58.08(14) no
C20 C19 C25 C24 39.6(2) no
Pd2 C20 C21 C22 -64.8(2) no
C19 C20 C21 C22 9.7(3) no
C20 C21 C22 C23 11.0(3) no
C21 C22 C23 C24 -2.6(3) no
C22 C23 C24 N5 176.11(15) no
C22 C23 C24 C25 -6.3(3) no
N5 C24 C25 Pd2 -119.08(12) no
N5 C24 C25 C19 164.83(14) no
C23 C24 C25 Pd2 63.25(19) no
C23 C24 C25 C19 -12.8(3) no
N5 C26 C27 C28 -2.0(3) no
C26 C27 C28 N6 -177.48(16) no
C26 C27 C28 C29 2.9(2) no
N6 C28 C29 C30 179.05(15) no
C27 C28 C29 C30 -1.3(2) no
C28 C29 C30 N5 -1.3(2) no
